data_7013336
loop_
_publ_author_name
'Yamamoto, Yasuhiro'
'Sakamoto, Shinobu'
'Ohki, Yuka'
'Usuzawa, Akihiro'
'Fujita, Masanori'
'Mochida, Tomoyuki'

_publ_section_title
;
 Preparation and characterization of rhodium(iii), iridium(iii) and
 ruthenium(ii) bearing 1,3- or 1,4-dithianesElectronic supplementary
 information (ESI) available: Crystal data and ORTEP figures for 2b,
 2ab and 3c and further experimental details. See
 http://www.rsc.org/suppdata/dt/b3/b306496d/
;
_journal_issue 18
_journal_name_full 'Dalton Transactions'
_journal_page_first 3534
_journal_paper_doi 10.1039/b306496d
_journal_year 2003
_chemical_formula_sum 'C26 H42 Cl8 Ir Rh S2'
_chemical_formula_weight 997.49
_space_group_IT_number 4
_symmetry_cell_setting monoclinic
_symmetry_Int_Tables_number 4
_symmetry_space_group_name_Hall 'P 2yb'
_symmetry_space_group_name_H-M 'P 1 21 1'
_audit_creation_date 'Fri Nov 23 15:24:36 2001'
_audit_creation_method 'by teXsan'
_cell_angle_alpha 90
_cell_angle_beta 115.36(1)
_cell_angle_gamma 90
_cell_formula_units_Z 2
_cell_length_a 14.086(3)
_cell_length_b 9.253(3)
_cell_length_c 15.513(2)
_cell_measurement_reflns_used 25
_cell_measurement_temperature 300.2
_cell_measurement_theta_max 12.5
_cell_measurement_theta_min 12.3
_cell_volume 1827.1(8)
_computing_cell_refinement 'MSC/AFC Diffractometer Control'
_computing_data_collection 'MSC/AFC Diffractometer Control'
_computing_data_reduction 'teXsan Ver. 1.11'
_computing_publication_material 'teXsan Ver. 1.11'
_computing_structure_refinement 'teXsan Ver. 1.10'
_computing_structure_solution SIR92
_diffrn_measured_fraction_theta_full 0.9988
_diffrn_measured_fraction_theta_max 0.9988
_diffrn_measurement_device_type 'Rigaku AFC5S'
_diffrn_measurement_method \w-2\q
_diffrn_radiation_type 'Mo K\a'
_diffrn_radiation_wavelength 0.7107
_diffrn_reflns_av_R_equivalents 0.021
_diffrn_reflns_limit_h_max 16
_diffrn_reflns_limit_h_min 0
_diffrn_reflns_limit_k_max 11
_diffrn_reflns_limit_k_min 0
_diffrn_reflns_limit_l_max 16
_diffrn_reflns_limit_l_min -18
_diffrn_reflns_number 3584
_diffrn_reflns_theta_full 25.00
_diffrn_reflns_theta_max 25.00
_diffrn_standards_decay_% 24.99
_diffrn_standards_interval_count 200
_diffrn_standards_number 3
_exptl_absorpt_coefficient_mu 4.814
_exptl_absorpt_correction_T_max 0.998
_exptl_absorpt_correction_T_min 0.437
_exptl_absorpt_correction_type psi-scan
_exptl_absorpt_process_details '(North, Phillips & Mathews, 1968)'
_exptl_crystal_colour brown
_exptl_crystal_density_diffrn 1.813
_exptl_crystal_density_method 'not measured'
_exptl_crystal_description prismatic
_exptl_crystal_size_max 0.500
_exptl_crystal_size_mid 0.300
_exptl_crystal_size_min 0.150
_refine_diff_density_max 4.13
_refine_diff_density_min -2.36
_refine_ls_abs_structure_details 'Flack, H. D. (1983), Acta Crys. A39, 876-881.  0 Friedel Pairs'
_refine_ls_abs_structure_Flack -0.1(1)
_refine_ls_extinction_method none
_refine_ls_goodness_of_fit_ref 1.244
_refine_ls_hydrogen_treatment noref
_refine_ls_number_parameters 303
_refine_ls_number_reflns 2794
_refine_ls_R_factor_gt 0.0589
_refine_ls_shift/su_max 0.0483
_refine_ls_structure_factor_coef Fsqd
_refine_ls_weighting_details 'w = 1/[\s^2^(Fo^2^) + (0.10000(Max(Fo^2^,0) + 2Fc^2^)/3)^2^]'
_refine_ls_weighting_scheme calc
_refine_ls_wR_factor_ref 0.1491
_reflns_number_gt 2794
_reflns_number_total 3423
_reflns_threshold_expression F^2^>2.0\s(F^2^)
_cod_data_source_file b306496d.txt
_cod_data_source_block afc5s.xtl_master_file_e
_cod_original_cell_volume 1827.1(6)
_cod_original_formula_sum 'C26 H42 Cl8 Ir S2 Rh '
_cod_database_code 7013336

loop_
_symmetry_equiv_pos_as_xyz
x,y,z
-x,1/2+y,-z

loop_
_atom_site_label
_atom_site_type_symbol
_atom_site_fract_x
_atom_site_fract_y
_atom_site_fract_z
_atom_site_U_iso_or_equiv
_atom_site_adp_type
_atom_site_occupancy
_atom_site_calc_flag
_atom_site_refinement_flags
_atom_site_disorder_assembly
_atom_site_disorder_group
Ir(1) Ir 0.3462 0.2850 0.1832 0.0342 Uiso 0.50 d P . .
Ir(2) Ir 0.7712 0.7129 0.3468 0.0390 Uiso 0.50 d P . .
Rh(1) Rh 0.34616(7) 0.285(4) 0.18322(5) 0.0342(3) Uiso 0.50 d P . .
Rh(2) Rh 0.77116(8) 0.713(4) 0.34675(6) 0.0390(3) Uiso 0.50 d P . .
Cl(1) Cl 0.4816(5) 0.136(4) 0.2969(4) 0.072(2) Uani 1.00 d . . .
Cl(2) Cl 0.2452(4) 0.252(4) 0.2737(3) 0.065(2) Uani 1.00 d . . .
Cl(3) Cl 0.8091(5) 0.459(4) 0.3791(4) 0.062(2) Uani 1.00 d . . .
Cl(4) Cl 0.6828(4) 0.671(4) 0.1759(3) 0.067(2) Uani 1.00 d . . .
Cl(5) Cl 1.0103(7) 0.498(4) 0.2141(6) 0.111(2) Uiso 1.00 d . . .
Cl(6) Cl 0.867(1) 0.266(5) 0.1308(9) 0.187(5) Uiso 1.00 d . . .
Cl(7) Cl 0.8241(9) 0.266(5) 0.8184(8) 0.153(4) Uiso 1.00 d . . .
Cl(8) Cl 0.7363(8) 0.297(4) 0.6175(7) 0.139(3) Uiso 1.00 d . . .
S(1) S 0.4177(4) 0.491(4) 0.2785(3) 0.050(1) Uani 1.00 d . . .
S(2) S 0.6056(4) 0.678(4) 0.3478(4) 0.054(2) Uani 1.00 d . . .
C(1) C 0.322(2) 0.388(5) 0.050(1) 0.056(5) Uani 1.00 d . . .
C(2) C 0.224(2) 0.355(5) 0.049(1) 0.054(5) Uani 1.00 d . . .
C(3) C 0.225(2) 0.195(6) 0.053(2) 0.073(5) Uani 1.00 d . . .
C(4) C 0.326(2) 0.139(5) 0.066(1) 0.063(6) Uani 1.00 d . . .
C(5) C 0.386(2) 0.269(5) 0.065(1) 0.059(5) Uani 1.00 d . . .
C(6) C 0.355(2) 0.539(6) 0.040(2) 0.098(9) Uani 1.00 d . . .
C(7) C 0.132(2) 0.450(6) 0.030(2) 0.090(9) Uani 1.00 d . . .
C(8) C 0.138(2) 0.107(6) 0.043(2) 0.11(1) Uani 1.00 d . . .
C(9) C 0.365(3) -0.012(6) 0.071(2) 0.09(1) Uani 1.00 d . . .
C(10) C 0.498(2) 0.270(5) 0.075(2) 0.087(9) Uani 1.00 d . . .
C(11) C 0.550(1) 0.522(5) 0.283(1) 0.050(5) Uani 1.00 d . . .
C(12) C 0.464(2) 0.451(5) 0.405(1) 0.068(6) Uani 1.00 d . . .
C(13) C 0.523(2) 0.573(5) 0.468(2) 0.078(8) Uani 1.00 d . . .
C(14) C 0.628(2) 0.611(5) 0.467(1) 0.062(6) Uani 1.00 d . . .
C(15) C 0.802(2) 0.941(5) 0.345(1) 0.056(5) Uani 1.00 d . . .
C(16) C 0.886(1) 0.864(5) 0.338(1) 0.051(5) Uani 1.00 d . . .
C(17) C 0.937(1) 0.779(5) 0.416(1) 0.046(4) Uani 1.00 d . . .
C(18) C 0.885(1) 0.800(5) 0.482(1) 0.057(5) Uani 1.00 d . . .
C(19) C 0.802(2) 0.903(5) 0.437(1) 0.057(6) Uani 1.00 d . . .
C(20) C 0.730(2) 1.053(5) 0.276(2) 0.072(7) Uani 1.00 d . . .
C(21) C 0.917(2) 0.875(5) 0.256(2) 0.065(7) Uani 1.00 d . . .
C(22) C 1.027(1) 0.681(5) 0.438(1) 0.054(6) Uani 1.00 d . . .
C(23) C 0.916(2) 0.731(6) 0.575(1) 0.079(8) Uani 1.00 d . . .
C(24) C 0.736(2) 0.968(5) 0.477(2) 0.072(8) Uani 1.00 d . . .
C(25) C 0.878(3) 0.431(6) 0.186(2) 0.100(8) Uiso 1.00 d . . .
C(26) C 0.730(3) 0.349(6) 0.719(2) 0.119(10) Uiso 1.00 d . . .
H(1) H 0.1168 0.1310 0.0920 0.0760 Uiso 1.00 calc . . .
H(2) H 0.0802 0.1268 -0.0176 0.0760 Uiso 1.00 calc . . .
H(3) H 0.1562 0.0094 0.0465 0.0760 Uiso 1.00 calc . . .
H(4) H 0.1523 0.5263 0.0763 0.0760 Uiso 1.00 calc . . .
H(5) H 0.1089 0.4926 -0.0318 0.0760 Uiso 1.00 calc . . .
H(6) H 0.0774 0.3961 0.0335 0.0760 Uiso 1.00 calc . . .
H(7) H 0.4234 0.5385 0.0416 0.0760 Uiso 1.00 calc . . .
H(8) H 0.3068 0.5800 -0.0190 0.0760 Uiso 1.00 calc . . .
H(9) H 0.3563 0.5983 0.0910 0.0760 Uiso 1.00 calc . . .
H(10) H 0.5437 0.2261 0.1336 0.0760 Uiso 1.00 calc . . .
H(11) H 0.5019 0.2199 0.0234 0.0760 Uiso 1.00 calc . . .
H(12) H 0.5209 0.3681 0.0749 0.0760 Uiso 1.00 calc . . .
H(13) H 0.3117 -0.0757 0.0692 0.0760 Uiso 1.00 calc . . .
H(14) H 0.3792 -0.0283 0.0171 0.0760 Uiso 1.00 calc . . .
H(15) H 0.4264 -0.0238 0.1276 0.0760 Uiso 1.00 calc . . .
H(16) H 0.5353 0.5517 0.5311 0.0760 Uiso 1.00 calc . . .
H(17) H 0.4791 0.6581 0.4472 0.0760 Uiso 1.00 calc . . .
H(18) H 0.6715 0.5286 0.4820 0.0760 Uiso 1.00 calc . . .
H(19) H 0.6624 0.6852 0.5133 0.0760 Uiso 1.00 calc . . .
H(20) H 0.5940 0.4430 0.3116 0.0760 Uiso 1.00 calc . . .
H(21) H 0.5437 0.5347 0.2192 0.0760 Uiso 1.00 calc . . .
H(22) H 0.4048 0.4308 0.4178 0.0760 Uiso 1.00 calc . . .
H(23) H 0.5088 0.3702 0.4207 0.0760 Uiso 1.00 calc . . .
H(24) H 0.8677 0.4231 0.2423 0.0760 Uiso 1.00 calc . . .
H(25) H 0.8265 0.4990 0.1438 0.0760 Uiso 1.00 calc . . .
H(26) H 0.6619 0.3258 0.7144 0.0760 Uiso 1.00 calc . . .
H(27) H 0.7390 0.4518 0.7255 0.0760 Uiso 1.00 calc . . .
H(28) H 0.7442 1.1466 0.3062 0.0760 Uiso 1.00 calc . . .
H(29) H 0.7410 1.0570 0.2204 0.0760 Uiso 1.00 calc . . .
H(30) H 0.6585 1.0293 0.2602 0.0760 Uiso 1.00 calc . . .
H(31) H 0.9853 0.9148 0.2780 0.0760 Uiso 1.00 calc . . .
H(32) H 0.9142 0.7833 0.2292 0.0760 Uiso 1.00 calc . . .
H(33) H 0.8683 0.9385 0.2081 0.0760 Uiso 1.00 calc . . .
H(34) H 1.0070 0.5863 0.4458 0.0760 Uiso 1.00 calc . . .
H(35) H 1.0487 0.6840 0.3883 0.0760 Uiso 1.00 calc . . .
H(36) H 1.0837 0.7119 0.4963 0.0760 Uiso 1.00 calc . . .
H(37) H 0.8608 0.6741 0.5735 0.0760 Uiso 1.00 calc . . .
H(38) H 0.9769 0.6746 0.5884 0.0760 Uiso 1.00 calc . . .
H(39) H 0.9325 0.8049 0.6224 0.0760 Uiso 1.00 calc . . .
H(40) H 0.7499 1.0703 0.4859 0.0760 Uiso 1.00 calc . . .
H(41) H 0.6641 0.9546 0.4353 0.0760 Uiso 1.00 calc . . .
H(42) H 0.7504 0.9264 0.5374 0.0760 Uiso 1.00 calc . . .

loop_
_atom_site_aniso_label
_atom_site_aniso_U_11
_atom_site_aniso_U_22
_atom_site_aniso_U_33
_atom_site_aniso_U_12
_atom_site_aniso_U_13
_atom_site_aniso_U_23
Cl(1) 0.072(4) 0.091(4) 0.052(3) 0.030(4) 0.027(3) 0.012(3)
Cl(2) 0.059(3) 0.086(5) 0.058(3) -0.015(3) 0.034(3) -0.009(3)
Cl(3) 0.076(4) 0.042(3) 0.066(3) 0.005(3) 0.031(3) 0.010(3)
Cl(4) 0.061(3) 0.095(5) 0.034(2) -0.009(3) 0.011(2) 0.002(2)
S(1) 0.045(3) 0.067(3) 0.043(2) -0.010(3) 0.022(2) -0.012(2)
S(2) 0.054(3) 0.060(3) 0.051(3) -0.014(3) 0.024(2) -0.014(2)
C(1) 0.039(9) 0.10(1) 0.028(9) 0.011(8) 0.016(8) -0.01(1)
C(2) 0.048(9) 0.09(1) 0.027(8) -0.024(9) 0.016(9) 0.005(10)
C(3) 0.06(1) 0.09(1) 0.06(1) -0.012(10) 0.01(1) 0.00(1)
C(4) 0.08(1) 0.07(1) 0.031(9) 0.022(10) 0.02(1) 0.00(1)
C(5) 0.065(10) 0.09(1) 0.027(8) 0.015(8) 0.022(9) 0.000(10)
C(6) 0.07(2) 0.13(2) 0.06(1) -0.03(2) 0.00(1) 0.06(2)
C(7) 0.06(2) 0.15(3) 0.05(1) 0.04(2) 0.01(1) 0.00(2)
C(8) 0.08(2) 0.12(2) 0.15(3) -0.07(2) 0.06(2) -0.09(2)
C(9) 0.12(3) 0.06(1) 0.12(2) 0.00(1) 0.07(2) -0.03(2)
C(10) 0.07(1) 0.13(3) 0.08(2) 0.02(2) 0.06(1) 0.01(2)
C(11) 0.048(8) 0.07(1) 0.036(9) -0.021(10) 0.020(9) -0.016(8)
C(12) 0.06(1) 0.11(2) 0.040(5) -0.04(1) 0.026(9) -0.021(9)
C(13) 0.09(2) 0.09(2) 0.08(1) -0.04(1) 0.06(1) -0.04(1)
C(14) 0.07(1) 0.06(1) 0.048(8) 0.01(1) 0.03(1) -0.011(8)
C(15) 0.04(1) 0.07(1) 0.048(9) -0.006(9) 0.008(8) -0.021(8)
C(16) 0.033(9) 0.032(9) 0.08(1) -0.014(7) 0.015(8) 0.005(8)
C(17) 0.025(8) 0.048(10) 0.056(8) -0.022(6) 0.010(7) -0.007(8)
C(18) 0.027(9) 0.08(1) 0.048(8) -0.021(9) 0.000(7) -0.018(9)
C(19) 0.05(1) 0.06(1) 0.06(1) -0.012(8) 0.023(9) 0.001(9)
C(20) 0.07(2) 0.06(1) 0.07(1) -0.01(1) 0.02(1) 0.01(1)
C(21) 0.08(2) 0.05(1) 0.08(1) -0.02(1) 0.05(1) 0.01(1)
C(22) 0.032(9) 0.06(1) 0.05(1) -0.004(8) 0.006(9) -0.022(10)
C(23) 0.07(2) 0.11(2) 0.05(1) -0.01(2) 0.03(1) 0.00(1)
C(24) 0.05(1) 0.07(2) 0.10(2) -0.01(1) 0.05(1) -0.04(1)

loop_
_atom_type_symbol
_atom_type_description
_atom_type_scat_dispersion_real
_atom_type_scat_dispersion_imag
_atom_type_scat_source
C C 0.003 0.002
;International Tables for Crystallography
(1992, Vol. C, Tables 4.2.6.8 and 6.1.1.1)
;
H H 0.000 0.000
;International Tables for Crystallography
(1992, Vol. C, Table 6.1.1.2)
;
S S 0.125 0.123
;International Tables for Crystallography
(1992, Vol. C, Tables 4.2.6.8 and 6.1.1.1)
;
Cl Cl 0.148 0.159
;International Tables for Crystallography
(1992, Vol. C, Tables 4.2.6.8 and 6.1.1.1)
;
Rh Rh -1.118 0.919
;International Tables for Crystallography
(1992, Vol. C, Tables 4.2.6.8 and 6.1.1.1)
;
Ir Ir -1.444 7.990
;International Tables for Crystallography
(1992, Vol. C, Tables 4.2.6.8 and 6.1.1.1)
;

loop_
_geom_angle_atom_site_label_1
_geom_angle_atom_site_label_2
_geom_angle_atom_site_label_3
_geom_angle
_geom_angle_site_symmetry_1
_geom_angle_site_symmetry_2
_geom_angle_site_symmetry_3
_geom_angle_publ_flag
Cl(1) Ir(1) Cl(2) 89.0(8) . . 0_555 yes
Cl(1) Ir(1) S(1) 90.8(3) . . 0_555 yes
Cl(1) Ir(1) C(1) 134.6(7) . . 0_555 yes
Cl(1) Ir(1) C(2) 159(1) . . 0_555 yes
Cl(1) Ir(1) C(3) 121(2) . . 0_555 yes
Cl(1) Ir(1) C(4) 91(1) . . 0_555 yes
Cl(1) Ir(1) C(5) 99(1) . . 0_555 yes
Cl(2) Ir(1) S(1) 86.4(7) . . 0_555 yes
Cl(2) Ir(1) C(1) 136(1) . . 0_555 yes
Cl(2) Ir(1) C(2) 100.2(6) . . 0_555 yes
Cl(2) Ir(1) C(3) 94.1(10) . . 0_555 yes
Cl(2) Ir(1) C(4) 120(1) . . 0_555 yes
Cl(2) Ir(1) C(5) 158(1) . . 0_555 yes
S(1) Ir(1) C(1) 95(1) . . 0_555 yes
S(1) Ir(1) C(2) 108(1) . . 0_555 yes
S(1) Ir(1) C(3) 147(1) . . 0_555 yes
S(1) Ir(1) C(4) 152(1) . . 0_555 yes
S(1) Ir(1) C(5) 113(1) . . 0_555 yes
C(1) Ir(1) C(2) 38.0(9) . . 0_555 yes
C(1) Ir(1) C(3) 62(1) . . 0_555 yes
C(1) Ir(1) C(4) 64(1) . . 0_555 yes
C(1) Ir(1) C(5) 37.2(9) . . 0_555 yes
C(2) Ir(1) C(3) 40(1) . . 0_555 yes
C(2) Ir(1) C(4) 67(1) . . 0_555 yes
C(2) Ir(1) C(5) 65.5(9) . . 0_555 yes
C(3) Ir(1) C(4) 38(1) . . 0_555 yes
C(3) Ir(1) C(5) 64(1) . . 0_555 yes
C(4) Ir(1) C(5) 39(1) . . 0_555 yes
Cl(3) Ir(2) Cl(4) 92(1) . . 0_555 yes
Cl(3) Ir(2) S(2) 89(1) . . 0_555 yes
Cl(3) Ir(2) C(15) 158.0(6) . . 0_555 yes
Cl(3) Ir(2) C(16) 122.0(10) . . 0_555 yes
Cl(3) Ir(2) C(17) 94(1) . . 0_555 yes
Cl(3) Ir(2) C(18) 98(1) . . 0_555 yes
Cl(3) Ir(2) C(19) 133.4(8) . . 0_555 yes
Cl(4) Ir(2) S(2) 86.5(4) . . 0_555 yes
Cl(4) Ir(2) C(15) 98(1) . . 0_555 yes
Cl(4) Ir(2) C(16) 94.5(8) . . 0_555 yes
Cl(4) Ir(2) C(17) 121.1(6) . . 0_555 yes
Cl(4) Ir(2) C(18) 158(1) . . 0_555 yes
Cl(4) Ir(2) C(19) 134(1) . . 0_555 yes
S(2) Ir(2) C(15) 109(1) . . 0_555 yes
S(2) Ir(2) C(16) 148(2) . . 0_555 yes
S(2) Ir(2) C(17) 151.8(8) . . 0_555 yes
S(2) Ir(2) C(18) 111.6(7) . . 0_555 yes
S(2) Ir(2) C(19) 91.7(10) . . 0_555 yes
C(15) Ir(2) C(16) 38(1) . . 0_555 yes
C(15) Ir(2) C(17) 63(1) . . 0_555 yes
C(15) Ir(2) C(18) 65(1) . . 0_555 yes
C(15) Ir(2) C(19) 39(1) . . 0_555 yes
C(16) Ir(2) C(17) 36.1(9) . . 0_555 yes
C(16) Ir(2) C(18) 64(1) . . 0_555 yes
C(16) Ir(2) C(19) 65(1) . . 0_555 yes
C(17) Ir(2) C(18) 40.3(8) . . 0_555 yes
C(17) Ir(2) C(19) 65(1) . . 0_555 yes
C(18) Ir(2) C(19) 38(1) . . 0_555 yes
Cl(1) Rh(1) Cl(2) 89.0(2) . . 0_555 yes
Cl(1) Rh(1) S(1) 90.8(3) . . 0_555 yes
Cl(1) Rh(1) C(1) 134.6(6) . . 0_555 yes
Cl(1) Rh(1) C(2) 159.3(8) . . 0_555 yes
Cl(1) Rh(1) C(3) 121.3(9) . . 0_555 yes
Cl(1) Rh(1) C(4) 91.9(7) . . 0_555 yes
Cl(1) Rh(1) C(5) 99.9(7) . . 0_555 yes
Cl(2) Rh(1) S(1) 86.4(2) . . 0_555 yes
Cl(2) Rh(1) C(1) 136.3(6) . . 0_555 yes
Cl(2) Rh(1) C(2) 100.2(6) . . 0_555 yes
Cl(2) Rh(1) C(3) 94.1(8) . . 0_555 yes
Cl(2) Rh(1) C(4) 120.7(8) . . 0_555 yes
Cl(2) Rh(1) C(5) 158.2(7) . . 0_555 yes
S(1) Rh(1) C(1) 95.2(7) . . 0_555 yes
S(1) Rh(1) C(2) 108.1(8) . . 0_555 yes
S(1) Rh(1) C(3) 147.9(9) . . 0_555 yes
S(1) Rh(1) C(4) 152.9(8) . . 0_555 yes
S(1) Rh(1) C(5) 113.2(8) . . 0_555 yes
C(1) Rh(1) C(2) 38.0(8) . . 0_555 yes
C(1) Rh(1) C(3) 62(1) . . 0_555 yes
C(1) Rh(1) C(4) 64(1) . . 0_555 yes
C(1) Rh(1) C(5) 37.2(9) . . 0_555 yes
C(2) Rh(1) C(3) 40(1) . . 0_555 yes
C(2) Rh(1) C(4) 67.5(10) . . 0_555 yes
C(2) Rh(1) C(5) 65.5(9) . . 0_555 yes
C(3) Rh(1) C(4) 38(1) . . 0_555 yes
C(3) Rh(1) C(5) 64(1) . . 0_555 yes
C(4) Rh(1) C(5) 39(1) . . 0_555 yes
Cl(3) Rh(2) Cl(4) 92.1(2) . . 0_555 yes
Cl(3) Rh(2) S(2) 89.7(2) . . 0_555 yes
Cl(3) Rh(2) C(15) 158.0(6) . . 0_555 yes
Cl(3) Rh(2) C(16) 122.0(6) . . 0_555 yes
Cl(3) Rh(2) C(17) 94.3(7) . . 0_555 yes
Cl(3) Rh(2) C(18) 98.8(8) . . 0_555 yes
Cl(3) Rh(2) C(19) 133.4(6) . . 0_555 yes
Cl(4) Rh(2) S(2) 86.5(2) . . 0_555 yes
Cl(4) Rh(2) C(15) 98.9(6) . . 0_555 yes
Cl(4) Rh(2) C(16) 94.5(6) . . 0_555 yes
Cl(4) Rh(2) C(17) 121.1(5) . . 0_555 yes
Cl(4) Rh(2) C(18) 158.7(7) . . 0_555 yes
Cl(4) Rh(2) C(19) 134.5(6) . . 0_555 yes
S(2) Rh(2) C(15) 109.8(7) . . 0_555 yes
S(2) Rh(2) C(16) 148.1(6) . . 0_555 yes
S(2) Rh(2) C(17) 151.8(6) . . 0_555 yes
S(2) Rh(2) C(18) 111.6(6) . . 0_555 yes
S(2) Rh(2) C(19) 91.7(6) . . 0_555 yes
C(15) Rh(2) C(16) 38.5(8) . . 0_555 yes
C(15) Rh(2) C(17) 63.6(9) . . 0_555 yes
C(15) Rh(2) C(18) 65.2(10) . . 0_555 yes
C(15) Rh(2) C(19) 39.8(8) . . 0_555 yes
C(16) Rh(2) C(17) 36.1(8) . . 0_555 yes
C(16) Rh(2) C(18) 64.3(9) . . 0_555 yes
C(16) Rh(2) C(19) 65.1(9) . . 0_555 yes
C(17) Rh(2) C(18) 40.3(8) . . 0_555 yes
C(17) Rh(2) C(19) 65.5(9) . . 0_555 yes
C(18) Rh(2) C(19) 38.6(10) . . 0_555 yes
Ir(1) S(1) C(11) 107.4(7) . . 0_555 yes
Ir(1) S(1) C(12) 111(1) . . 0_555 yes
C(11) S(1) C(12) 96.1(9) . . 0_555 yes
Ir(2) S(2) C(11) 107(1) . . 0_555 yes
Ir(2) S(2) C(14) 107.8(9) . . 0_555 yes
C(11) S(2) C(14) 98(1) . . 0_555 yes
Ir(1) C(1) C(2) 70(1) . . 0_555 yes
Ir(1) C(1) C(5) 70(1) . . 0_555 yes
Ir(1) C(1) C(6) 125(1) . . 0_555 yes
C(2) C(1) C(5) 113(2) . . 0_555 yes
C(2) C(1) C(6) 122(2) . . 0_555 yes
C(5) C(1) C(6) 123(2) . . 0_555 yes
Ir(1) C(2) C(1) 71(1) . . 0_555 yes
Ir(1) C(2) C(3) 70(1) . . 0_555 yes
Ir(1) C(2) C(7) 129(1) . . 0_555 yes
C(1) C(2) C(3) 102(2) . . 0_555 yes
C(1) C(2) C(7) 130(2) . . 0_555 yes
C(3) C(2) C(7) 126(2) . . 0_555 yes
Ir(1) C(3) C(2) 69(1) . . 0_555 yes
Ir(1) C(3) C(4) 71(1) . . 0_555 yes
Ir(1) C(3) C(8) 127(2) . . 0_555 yes
C(2) C(3) C(4) 110(2) . . 0_555 yes
C(2) C(3) C(8) 124(3) . . 0_555 yes
C(4) C(3) C(8) 124(3) . . 0_555 yes
Ir(1) C(4) C(3) 70(1) . . 0_555 yes
Ir(1) C(4) C(5) 68(1) . . 0_555 yes
Ir(1) C(4) C(9) 128(2) . . 0_555 yes
C(3) C(4) C(5) 103(2) . . 0_555 yes
C(3) C(4) C(9) 131(3) . . 0_555 yes
C(5) C(4) C(9) 124(2) . . 0_555 yes
Ir(1) C(5) C(1) 72(1) . . 0_555 yes
Ir(1) C(5) C(4) 71(1) . . 0_555 yes
Ir(1) C(5) C(10) 123(1) . . 0_555 yes
C(1) C(5) C(4) 108(2) . . 0_555 yes
C(1) C(5) C(10) 125(2) . . 0_555 yes
C(4) C(5) C(10) 125(2) . . 0_555 yes
S(1) C(11) S(2) 109(1) . . 0_555 yes
S(1) C(12) C(13) 112(2) . . 0_555 yes
C(12) C(13) C(14) 116(2) . . 0_555 yes
S(2) C(14) C(13) 109(1) . . 0_555 yes
Ir(2) C(15) C(16) 71(1) . . 0_555 yes
Ir(2) C(15) C(19) 70(1) . . 0_555 yes
Ir(2) C(15) C(20) 126(1) . . 0_555 yes
C(16) C(15) C(19) 107(2) . . 0_555 yes
C(16) C(15) C(20) 127(2) . . 0_555 yes
C(19) C(15) C(20) 124(2) . . 0_555 yes
Ir(2) C(16) C(15) 69(1) . . 0_555 yes
Ir(2) C(16) C(17) 72(1) . . 0_555 yes
Ir(2) C(16) C(21) 125(1) . . 0_555 yes
C(15) C(16) C(17) 110(2) . . 0_555 yes
C(15) C(16) C(21) 125(2) . . 0_555 yes
C(17) C(16) C(21) 123(2) . . 0_555 yes
Ir(2) C(17) C(16) 71(1) . . 0_555 yes
Ir(2) C(17) C(18) 69.1(10) . . 0_555 yes
Ir(2) C(17) C(22) 124(1) . . 0_555 yes
C(16) C(17) C(18) 108(2) . . 0_555 yes
C(16) C(17) C(22) 129(2) . . 0_555 yes
C(18) C(17) C(22) 122(1) . . 0_555 yes
Ir(2) C(18) C(17) 70.6(10) . . 0_555 yes
Ir(2) C(18) C(19) 70(1) . . 0_555 yes
Ir(2) C(18) C(23) 125(2) . . 0_555 yes
C(17) C(18) C(19) 106(1) . . 0_555 yes
C(17) C(18) C(23) 126(2) . . 0_555 yes
C(19) C(18) C(23) 127(2) . . 0_555 yes
Ir(2) C(19) C(15) 69(1) . . 0_555 yes
Ir(2) C(19) C(18) 70(1) . . 0_555 yes
Ir(2) C(19) C(24) 128(1) . . 0_555 yes
C(15) C(19) C(18) 106(1) . . 0_555 yes
C(15) C(19) C(24) 125(2) . . 0_555 yes
C(18) C(19) C(24) 127(2) . . 0_555 yes
Cl(5) C(25) Cl(6) 106(2) . . 0_555 yes
Cl(7) C(26) Cl(8) 112(2) . . 0_555 yes

loop_
_geom_bond_atom_site_label_1
_geom_bond_atom_site_label_2
_geom_bond_distance
_geom_bond_site_symmetry_1
_geom_bond_site_symmetry_2
_geom_bond_publ_flag
Ir(1) Cl(1) 2.40(3) . . yes
Ir(1) Cl(2) 2.407(8) . . yes
Ir(1) S(1) 2.36(4) . . yes
Ir(1) C(1) 2.17(3) . . yes
Ir(1) C(2) 2.16(3) . . yes
Ir(1) C(3) 2.18(3) . . yes
Ir(1) C(4) 2.19(4) . . yes
Ir(1) C(5) 2.14(2) . . yes
Ir(2) Cl(3) 2.42(4) . . yes
Ir(2) Cl(4) 2.428(9) . . yes
Ir(2) S(2) 2.362(8) . . yes
Ir(2) C(15) 2.16(5) . . yes
Ir(2) C(16) 2.19(3) . . yes
Ir(2) C(17) 2.20(2) . . yes
Ir(2) C(18) 2.18(3) . . yes
Ir(2) C(19) 2.18(4) . . yes
Rh(1) Cl(1) 2.405(6) . . yes
Rh(1) Cl(2) 2.407(5) . . yes
Rh(1) S(1) 2.359(6) . . yes
Rh(1) C(1) 2.17(2) . . yes
Rh(1) C(2) 2.16(2) . . yes
Rh(1) C(3) 2.18(3) . . yes
Rh(1) C(4) 2.19(2) . . yes
Rh(1) C(5) 2.14(2) . . yes
Rh(2) Cl(3) 2.418(6) . . yes
Rh(2) Cl(4) 2.428(5) . . yes
Rh(2) S(2) 2.362(6) . . yes
Rh(2) C(15) 2.16(3) . . yes
Rh(2) C(16) 2.19(2) . . yes
Rh(2) C(17) 2.20(2) . . yes
Rh(2) C(18) 2.18(2) . . yes
Rh(2) C(19) 2.18(2) . . yes
Cl(5) C(25) 1.83(4) . . yes
Cl(6) C(25) 1.73(4) . . yes
Cl(7) C(26) 1.72(4) . . yes
Cl(8) C(26) 1.68(4) . . yes
S(1) C(11) 1.87(2) . . yes
S(1) C(12) 1.83(2) . . yes
S(2) C(11) 1.74(2) . . yes
S(2) C(14) 1.84(2) . . yes
C(1) C(2) 1.41(3) . . yes
C(1) C(5) 1.38(4) . . yes
C(1) C(6) 1.50(4) . . yes
C(2) C(3) 1.49(4) . . yes
C(2) C(7) 1.48(4) . . yes
C(3) C(4) 1.44(4) . . yes
C(3) C(8) 1.43(4) . . yes
C(4) C(5) 1.47(4) . . yes
C(4) C(9) 1.49(4) . . yes
C(5) C(10) 1.52(3) . . yes
C(12) C(13) 1.49(4) . . yes
C(13) C(14) 1.53(4) . . yes
C(15) C(16) 1.43(3) . . yes
C(15) C(19) 1.47(3) . . yes
C(15) C(20) 1.52(4) . . yes
C(16) C(17) 1.36(3) . . yes
C(16) C(21) 1.51(3) . . yes
C(17) C(18) 1.51(3) . . yes
C(17) C(22) 1.48(3) . . yes
C(18) C(19) 1.44(3) . . yes
C(18) C(23) 1.45(3) . . yes
C(19) C(24) 1.45(3) . . yes

loop_
_geom_torsion_atom_site_label_1
_geom_torsion_atom_site_label_2
_geom_torsion_atom_site_label_3
_geom_torsion_atom_site_label_4
_geom_torsion
_geom_torsion_site_symmetry_1
_geom_torsion_site_symmetry_2
_geom_torsion_site_symmetry_3
_geom_torsion_site_symmetry_4
_geom_torsion_publ_flag
Ir(1) S(1) C(11) S(2) 177(1) 0_555 12_1 5_555 55_5 yes
Ir(1) S(1) C(12) C(13) 171(1) 0_555 12_1 5_555 55_5 yes
Ir(1) C(1) C(2) C(3) -64(1) 0_555 12_1 5_555 55_5 yes
Ir(1) C(1) C(2) C(7) 126(2) 0_555 12_1 5_555 55_5 yes
Ir(1) C(1) C(5) C(4) 63(1) 0_555 12_1 5_555 55_5 yes
Ir(1) C(1) C(5) C(10) -119(2) 0_555 12_1 5_555 55_5 yes
Ir(1) C(2) C(1) C(5) 57(1) 0_555 12_1 5_555 55_5 yes
Ir(1) C(2) C(1) C(6) -120(2) 0_555 12_1 5_555 55_5 yes
Ir(1) C(2) C(3) C(4) -58(1) 0_555 12_1 5_555 55_5 yes
Ir(1) C(2) C(3) C(8) 122(3) 0_555 12_1 5_555 55_5 yes
Ir(1) C(3) C(2) C(1) 64(1) 0_555 12_1 5_555 55_5 yes
Ir(1) C(3) C(2) C(7) -125(2) 0_555 12_1 5_555 55_5 yes
Ir(1) C(3) C(4) C(5) -60(1) 0_555 12_1 5_555 55_5 yes
Ir(1) C(3) C(4) C(9) 124(3) 0_555 12_1 5_555 55_5 yes
Ir(1) C(4) C(3) C(2) 57(2) 0_555 12_1 5_555 55_5 yes
Ir(1) C(4) C(3) C(8) -123(3) 0_555 12_1 5_555 55_5 yes
Ir(1) C(4) C(5) C(1) -63(1) 0_555 12_1 5_555 55_5 yes
Ir(1) C(4) C(5) C(10) 118(2) 0_555 12_1 5_555 55_5 yes
Ir(1) C(5) C(1) C(2) -57(1) 0_555 12_1 5_555 55_5 yes
Ir(1) C(5) C(1) C(6) 120(2) 0_555 12_1 5_555 55_5 yes
Ir(1) C(5) C(4) C(3) 62(1) 0_555 12_1 5_555 55_5 yes
Ir(1) C(5) C(4) C(9) -122(2) 0_555 12_1 5_555 55_5 yes
Ir(2) S(2) C(11) S(1) -178.7(10) 0_555 12_1 5_555 55_5 yes
Ir(2) S(2) C(14) C(13) -174(1) 0_555 12_1 5_555 55_5 yes
Ir(2) C(15) C(16) C(17) -60(1) 0_555 12_1 5_555 55_5 yes
Ir(2) C(15) C(16) C(21) 120(2) 0_555 12_1 5_555 55_5 yes
Ir(2) C(15) C(19) C(18) 61(1) 0_555 12_1 5_555 55_5 yes
Ir(2) C(15) C(19) C(24) -123(2) 0_555 12_1 5_555 55_5 yes
Ir(2) C(16) C(15) C(19) 62(1) 0_555 12_1 5_555 55_5 yes
Ir(2) C(16) C(15) C(20) -122(2) 0_555 12_1 5_555 55_5 yes
Ir(2) C(16) C(17) C(18) -59(1) 0_555 12_1 5_555 55_5 yes
Ir(2) C(16) C(17) C(22) 120(2) 0_555 12_1 5_555 55_5 yes
Ir(2) C(17) C(16) C(15) 59(1) 0_555 12_1 5_555 55_5 yes
Ir(2) C(17) C(16) C(21) -121(2) 0_555 12_1 5_555 55_5 yes
Ir(2) C(17) C(18) C(19) -61(1) 0_555 12_1 5_555 55_5 yes
Ir(2) C(17) C(18) C(23) 119(3) 0_555 12_1 5_555 55_5 yes
Ir(2) C(18) C(17) C(16) 61(1) 0_555 12_1 5_555 55_5 yes
Ir(2) C(18) C(17) C(22) -118(2) 0_555 12_1 5_555 55_5 yes
Ir(2) C(18) C(19) C(15) -60(1) 0_555 12_1 5_555 55_5 yes
Ir(2) C(18) C(19) C(24) 124(2) 0_555 12_1 5_555 55_5 yes
Ir(2) C(19) C(15) C(16) -62(1) 0_555 12_1 5_555 55_5 yes
Ir(2) C(19) C(15) C(20) 121(2) 0_555 12_1 5_555 55_5 yes
Ir(2) C(19) C(18) C(17) 61(1) 0_555 12_1 5_555 55_5 yes
Ir(2) C(19) C(18) C(23) -119(2) 0_555 12_1 5_555 55_5 yes
Rh(1) S(1) C(11) S(2) 177.6(8) 0_555 12_1 5_555 55_5 yes
Rh(1) S(1) C(12) C(13) 171(1) 0_555 12_1 5_555 55_5 yes
Rh(1) C(1) C(2) C(3) -64(1) 0_555 12_1 5_555 55_5 yes
Rh(1) C(1) C(2) C(7) 126(2) 0_555 12_1 5_555 55_5 yes
Rh(1) C(1) C(5) C(4) 63(1) 0_555 12_1 5_555 55_5 yes
Rh(1) C(1) C(5) C(10) -119(2) 0_555 12_1 5_555 55_5 yes
Rh(1) C(2) C(1) C(5) 57(1) 0_555 12_1 5_555 55_5 yes
Rh(1) C(2) C(1) C(6) -120(2) 0_555 12_1 5_555 55_5 yes
Rh(1) C(2) C(3) C(4) -58(1) 0_555 12_1 5_555 55_5 yes
Rh(1) C(2) C(3) C(8) 122(3) 0_555 12_1 5_555 55_5 yes
Rh(1) C(3) C(2) C(1) 64(1) 0_555 12_1 5_555 55_5 yes
Rh(1) C(3) C(2) C(7) -125(2) 0_555 12_1 5_555 55_5 yes
Rh(1) C(3) C(4) C(5) -60(1) 0_555 12_1 5_555 55_5 yes
Rh(1) C(3) C(4) C(9) 124(2) 0_555 12_1 5_555 55_5 yes
Rh(1) C(4) C(3) C(2) 57(1) 0_555 12_1 5_555 55_5 yes
Rh(1) C(4) C(3) C(8) -123(3) 0_555 12_1 5_555 55_5 yes
Rh(1) C(4) C(5) C(1) -63(1) 0_555 12_1 5_555 55_5 yes
Rh(1) C(4) C(5) C(10) 118(1) 0_555 12_1 5_555 55_5 yes
Rh(1) C(5) C(1) C(2) -57(1) 0_555 12_1 5_555 55_5 yes
Rh(1) C(5) C(1) C(6) 120(2) 0_555 12_1 5_555 55_5 yes
Rh(1) C(5) C(4) C(3) 62(1) 0_555 12_1 5_555 55_5 yes
Rh(1) C(5) C(4) C(9) -122(2) 0_555 12_1 5_555 55_5 yes
Rh(2) S(2) C(11) S(1) -178.7(8) 0_555 12_1 5_555 55_5 yes
Rh(2) S(2) C(14) C(13) -174(1) 0_555 12_1 5_555 55_5 yes
Rh(2) C(15) C(16) C(17) -60(1) 0_555 12_1 5_555 55_5 yes
Rh(2) C(15) C(16) C(21) 120(2) 0_555 12_1 5_555 55_5 yes
Rh(2) C(15) C(19) C(18) 61(1) 0_555 12_1 5_555 55_5 yes
Rh(2) C(15) C(19) C(24) -123(2) 0_555 12_1 5_555 55_5 yes
Rh(2) C(16) C(15) C(19) 62(1) 0_555 12_1 5_555 55_5 yes
Rh(2) C(16) C(15) C(20) -122(2) 0_555 12_1 5_555 55_5 yes
Rh(2) C(16) C(17) C(18) -59(1) 0_555 12_1 5_555 55_5 yes
Rh(2) C(16) C(17) C(22) 120(2) 0_555 12_1 5_555 55_5 yes
Rh(2) C(17) C(16) C(15) 59(1) 0_555 12_1 5_555 55_5 yes
Rh(2) C(17) C(16) C(21) -121(2) 0_555 12_1 5_555 55_5 yes
Rh(2) C(17) C(18) C(19) -61(1) 0_555 12_1 5_555 55_5 yes
Rh(2) C(17) C(18) C(23) 119(2) 0_555 12_1 5_555 55_5 yes
Rh(2) C(18) C(17) C(16) 61(1) 0_555 12_1 5_555 55_5 yes
Rh(2) C(18) C(17) C(22) -118(1) 0_555 12_1 5_555 55_5 yes
Rh(2) C(18) C(19) C(15) -60(1) 0_555 12_1 5_555 55_5 yes
Rh(2) C(18) C(19) C(24) 124(2) 0_555 12_1 5_555 55_5 yes
Rh(2) C(19) C(15) C(16) -62(1) 0_555 12_1 5_555 55_5 yes
Rh(2) C(19) C(15) C(20) 121(2) 0_555 12_1 5_555 55_5 yes
Rh(2) C(19) C(18) C(17) 61(1) 0_555 12_1 5_555 55_5 yes
Rh(2) C(19) C(18) C(23) -119(2) 0_555 12_1 5_555 55_5 yes
Cl(1) Ir(1) S(1) C(11) 64.6(9) 0_555 12_1 5_555 55_5 yes
Cl(1) Ir(1) S(1) C(12) -39.6(9) 0_555 12_1 5_555 55_5 yes
Cl(1) Ir(1) C(1) C(2) 150(2) 0_555 12_1 5_555 55_5 yes
Cl(1) Ir(1) C(1) C(5) 25(2) 0_555 12_1 5_555 55_5 yes
Cl(1) Ir(1) C(1) C(6) -92(3) 0_555 12_1 5_555 55_5 yes
Cl(1) Ir(1) C(2) C(1) -80(3) 0_555 12_1 5_555 55_5 yes
Cl(1) Ir(1) C(2) C(3) 30(4) 0_555 12_1 5_555 55_5 yes
Cl(1) Ir(1) C(2) C(7) 152(3) 0_555 12_1 5_555 55_5 yes
Cl(1) Ir(1) C(3) C(2) -167(1) 0_555 12_1 5_555 55_5 yes
Cl(1) Ir(1) C(3) C(4) -45(1) 0_555 12_1 5_555 55_5 yes
Cl(1) Ir(1) C(3) C(8) 73(3) 0_555 12_1 5_555 55_5 yes
Cl(1) Ir(1) C(4) C(3) 142(1) 0_555 12_1 5_555 55_5 yes
Cl(1) Ir(1) C(4) C(5) -103(1) 0_555 12_1 5_555 55_5 yes
Cl(1) Ir(1) C(4) C(9) 14(3) 0_555 12_1 5_555 55_5 yes
Cl(1) Ir(1) C(5) C(1) -161(1) 0_555 12_1 5_555 55_5 yes
Cl(1) Ir(1) C(5) C(4) 81(1) 0_555 12_1 5_555 55_5 yes
Cl(1) Ir(1) C(5) C(10) -39(3) 0_555 12_1 5_555 55_5 yes
Cl(2) Ir(1) S(1) C(11) 153.5(8) 0_555 12_1 5_555 55_5 yes
Cl(2) Ir(1) S(1) C(12) 49(1) 0_555 12_1 5_555 55_5 yes
Cl(2) Ir(1) C(1) C(2) -22(2) 0_555 12_1 5_555 55_5 yes
Cl(2) Ir(1) C(1) C(5) -147(2) 0_555 12_1 5_555 55_5 yes
Cl(2) Ir(1) C(1) C(6) 94(3) 0_555 12_1 5_555 55_5 yes
Cl(2) Ir(1) C(2) C(1) 164(2) 0_555 12_1 5_555 55_5 yes
Cl(2) Ir(1) C(2) C(3) -84(2) 0_555 12_1 5_555 55_5 yes
Cl(2) Ir(1) C(2) C(7) 37(3) 0_555 12_1 5_555 55_5 yes
Cl(2) Ir(1) C(3) C(2) 100(1) 0_555 12_1 5_555 55_5 yes
Cl(2) Ir(1) C(3) C(4) -136(2) 0_555 12_1 5_555 55_5 yes
Cl(2) Ir(1) C(3) C(8) -17(3) 0_555 12_1 5_555 55_5 yes
Cl(2) Ir(1) C(4) C(3) 52(1) 0_555 12_1 5_555 55_5 yes
Cl(2) Ir(1) C(4) C(5) 166(1) 0_555 12_1 5_555 55_5 yes
Cl(2) Ir(1) C(4) C(9) -75(3) 0_555 12_1 5_555 55_5 yes
Cl(2) Ir(1) C(5) C(1) 85(5) 0_555 12_1 5_555 55_5 yes
Cl(2) Ir(1) C(5) C(4) -31(5) 0_555 12_1 5_555 55_5 yes
Cl(2) Ir(1) C(5) C(10) -152(4) 0_555 12_1 5_555 55_5 yes
Cl(3) Ir(2) S(2) C(11) -44.6(8) 0_555 12_1 5_555 55_5 yes
Cl(3) Ir(2) S(2) C(14) 61(1) 0_555 12_1 5_555 55_5 yes
Cl(3) Ir(2) C(15) C(16) 32(2) 0_555 12_1 5_555 55_5 yes
Cl(3) Ir(2) C(15) C(19) -84(2) 0_555 12_1 5_555 55_5 yes
Cl(3) Ir(2) C(15) C(20) 156(1) 0_555 12_1 5_555 55_5 yes
Cl(3) Ir(2) C(16) C(15) -166(1) 0_555 12_1 5_555 55_5 yes
Cl(3) Ir(2) C(16) C(17) -45(1) 0_555 12_1 5_555 55_5 yes
Cl(3) Ir(2) C(16) C(21) 74(2) 0_555 12_1 5_555 55_5 yes
Cl(3) Ir(2) C(17) C(16) 142(1) 0_555 12_1 5_555 55_5 yes
Cl(3) Ir(2) C(17) C(18) -98(1) 0_555 12_1 5_555 55_5 yes
Cl(3) Ir(2) C(17) C(22) 16(1) 0_555 12_1 5_555 55_5 yes
Cl(3) Ir(2) C(18) C(17) 86(1) 0_555 12_1 5_555 55_5 yes
Cl(3) Ir(2) C(18) C(19) -156(1) 0_555 12_1 5_555 55_5 yes
Cl(3) Ir(2) C(18) C(23) -34(2) 0_555 12_1 5_555 55_5 yes
Cl(3) Ir(2) C(19) C(15) 149(1) 0_555 12_1 5_555 55_5 yes
Cl(3) Ir(2) C(19) C(18) 32(1) 0_555 12_1 5_555 55_5 yes
Cl(3) Ir(2) C(19) C(24) -91(2) 0_555 12_1 5_555 55_5 yes
Cl(4) Ir(2) S(2) C(11) 47(1) 0_555 12_1 5_555 55_5 yes
Cl(4) Ir(2) S(2) C(14) 153(1) 0_555 12_1 5_555 55_5 yes
Cl(4) Ir(2) C(15) C(16) -86(1) 0_555 12_1 5_555 55_5 yes
Cl(4) Ir(2) C(15) C(19) 156(1) 0_555 12_1 5_555 55_5 yes
Cl(4) Ir(2) C(15) C(20) 37(2) 0_555 12_1 5_555 55_5 yes
Cl(4) Ir(2) C(16) C(15) 98(1) 0_555 12_1 5_555 55_5 yes
Cl(4) Ir(2) C(16) C(17) -140(1) 0_555 12_1 5_555 55_5 yes
Cl(4) Ir(2) C(16) C(21) -20(2) 0_555 12_1 5_555 55_5 yes
Cl(4) Ir(2) C(17) C(16) 47(2) 0_555 12_1 5_555 55_5 yes
Cl(4) Ir(2) C(17) C(18) 166(2) 0_555 12_1 5_555 55_5 yes
Cl(4) Ir(2) C(17) C(22) -78(2) 0_555 12_1 5_555 55_5 yes
Cl(4) Ir(2) C(18) C(17) -33(5) 0_555 12_1 5_555 55_5 yes
Cl(4) Ir(2) C(18) C(19) 83(5) 0_555 12_1 5_555 55_5 yes
Cl(4) Ir(2) C(18) C(23) -154(4) 0_555 12_1 5_555 55_5 yes
Cl(4) Ir(2) C(19) C(15) -32(1) 0_555 12_1 5_555 55_5 yes
Cl(4) Ir(2) C(19) C(18) -149(1) 0_555 12_1 5_555 55_5 yes
Cl(4) Ir(2) C(19) C(24) 87(2) 0_555 12_1 5_555 55_5 yes
S(1) Ir(1) C(1) C(2) -112(1) 0_555 12_1 5_555 55_5 yes
S(1) Ir(1) C(1) C(5) 122(1) 0_555 12_1 5_555 55_5 yes
S(1) Ir(1) C(1) C(6) 3(2) 0_555 12_1 5_555 55_5 yes
S(1) Ir(1) C(2) C(1) 74(1) 0_555 12_1 5_555 55_5 yes
S(1) Ir(1) C(2) C(3) -173(1) 0_555 12_1 5_555 55_5 yes
S(1) Ir(1) C(2) C(7) -52(2) 0_555 12_1 5_555 55_5 yes
S(1) Ir(1) C(3) C(2) 11(2) 0_555 12_1 5_555 55_5 yes
S(1) Ir(1) C(3) C(4) 133(1) 0_555 12_1 5_555 55_5 yes
S(1) Ir(1) C(3) C(8) -107(3) 0_555 12_1 5_555 55_5 yes
S(1) Ir(1) C(4) C(3) -122(3) 0_555 12_1 5_555 55_5 yes
S(1) Ir(1) C(4) C(5) -7(3) 0_555 12_1 5_555 55_5 yes
S(1) Ir(1) C(4) C(9) 110(4) 0_555 12_1 5_555 55_5 yes
S(1) Ir(1) C(5) C(1) -66(1) 0_555 12_1 5_555 55_5 yes
S(1) Ir(1) C(5) C(4) 176(1) 0_555 12_1 5_555 55_5 yes
S(1) Ir(1) C(5) C(10) 55(3) 0_555 12_1 5_555 55_5 yes
S(1) C(11) S(2) C(14) 69(1) 0_555 12_1 5_555 55_5 yes
S(1) C(12) C(13) C(14) -66(3) 0_555 12_1 5_555 55_5 yes
S(2) Ir(2) C(15) C(16) -175(1) 0_555 12_1 5_555 55_5 yes
S(2) Ir(2) C(15) C(19) 67(1) 0_555 12_1 5_555 55_5 yes
S(2) Ir(2) C(15) C(20) -51(2) 0_555 12_1 5_555 55_5 yes
S(2) Ir(2) C(16) C(15) 8(1) 0_555 12_1 5_555 55_5 yes
S(2) Ir(2) C(16) C(17) 128(1) 0_555 12_1 5_555 55_5 yes
S(2) Ir(2) C(16) C(21) -111(2) 0_555 12_1 5_555 55_5 yes
S(2) Ir(2) C(17) C(16) -119(4) 0_555 12_1 5_555 55_5 yes
S(2) Ir(2) C(17) C(18) 0(4) 0_555 12_1 5_555 55_5 yes
S(2) Ir(2) C(17) C(22) 114(4) 0_555 12_1 5_555 55_5 yes
S(2) Ir(2) C(18) C(17) 179(2) 0_555 12_1 5_555 55_5 yes
S(2) Ir(2) C(18) C(19) -63(2) 0_555 12_1 5_555 55_5 yes
S(2) Ir(2) C(18) C(23) 58(3) 0_555 12_1 5_555 55_5 yes
S(2) Ir(2) C(19) C(15) -119(1) 0_555 12_1 5_555 55_5 yes
S(2) Ir(2) C(19) C(18) 123(1) 0_555 12_1 5_555 55_5 yes
S(2) Ir(2) C(19) C(24) 0(2) 0_555 12_1 5_555 55_5 yes
S(2) C(11) S(1) C(12) -67(1) 0_555 12_1 5_555 55_5 yes
S(2) C(14) C(13) C(12) 65(2) 0_555 12_1 5_555 55_5 yes
C(1) Ir(1) S(1) C(11) -70(1) 0_555 12_1 5_555 55_5 yes
C(1) Ir(1) S(1) C(12) -174(1) 0_555 12_1 5_555 55_5 yes
C(1) Ir(1) C(2) C(3) 111(2) 0_555 12_1 5_555 55_5 yes
C(1) Ir(1) C(2) C(7) -127(3) 0_555 12_1 5_555 55_5 yes
C(1) Ir(1) C(3) C(2) -40(1) 0_555 12_1 5_555 55_5 yes
C(1) Ir(1) C(3) C(4) 82(1) 0_555 12_1 5_555 55_5 yes
C(1) Ir(1) C(3) C(8) -158(3) 0_555 12_1 5_555 55_5 yes
C(1) Ir(1) C(4) C(3) -77(1) 0_555 12_1 5_555 55_5 yes
C(1) Ir(1) C(4) C(5) 36(1) 0_555 12_1 5_555 55_5 yes
C(1) Ir(1) C(4) C(9) 154(3) 0_555 12_1 5_555 55_5 yes
C(1) Ir(1) C(5) C(4) -117(2) 0_555 12_1 5_555 55_5 yes
C(1) Ir(1) C(5) C(10) 121(3) 0_555 12_1 5_555 55_5 yes
C(1) C(2) Ir(1) C(3) -111(2) 0_555 12_1 5_555 55_5 yes
C(1) C(2) Ir(1) C(4) -76(1) 0_555 12_1 5_555 55_5 yes
C(1) C(2) Ir(1) C(5) -33(1) 0_555 12_1 5_555 55_5 yes
C(1) C(2) C(3) C(4) 5(2) 0_555 12_1 5_555 55_5 yes
C(1) C(2) C(3) C(8) -173(2) 0_555 12_1 5_555 55_5 yes
C(1) C(5) Ir(1) C(2) 33(1) 0_555 12_1 5_555 55_5 yes
C(1) C(5) Ir(1) C(3) 78(1) 0_555 12_1 5_555 55_5 yes
C(1) C(5) Ir(1) C(4) 117(2) 0_555 12_1 5_555 55_5 yes
C(1) C(5) C(4) C(3) -1(2) 0_555 12_1 5_555 55_5 yes
C(1) C(5) C(4) C(9) 173(2) 0_555 12_1 5_555 55_5 yes
C(2) Ir(1) S(1) C(11) -106.9(10) 0_555 12_1 5_555 55_5 yes
C(2) Ir(1) S(1) C(12) 148(1) 0_555 12_1 5_555 55_5 yes
C(2) Ir(1) C(1) C(5) -124(2) 0_555 12_1 5_555 55_5 yes
C(2) Ir(1) C(1) C(6) 116(3) 0_555 12_1 5_555 55_5 yes
C(2) Ir(1) C(3) C(4) 122(2) 0_555 12_1 5_555 55_5 yes
C(2) Ir(1) C(3) C(8) -118(4) 0_555 12_1 5_555 55_5 yes
C(2) Ir(1) C(4) C(3) -36(1) 0_555 12_1 5_555 55_5 yes
C(2) Ir(1) C(4) C(5) 78(1) 0_555 12_1 5_555 55_5 yes
C(2) Ir(1) C(4) C(9) -163(3) 0_555 12_1 5_555 55_5 yes
C(2) Ir(1) C(5) C(4) -83(1) 0_555 12_1 5_555 55_5 yes
C(2) Ir(1) C(5) C(10) 155(2) 0_555 12_1 5_555 55_5 yes
C(2) C(1) Ir(1) C(3) 42(1) 0_555 12_1 5_555 55_5 yes
C(2) C(1) Ir(1) C(4) 85(1) 0_555 12_1 5_555 55_5 yes
C(2) C(1) Ir(1) C(5) 124(2) 0_555 12_1 5_555 55_5 yes
C(2) C(1) C(5) C(4) 5(2) 0_555 12_1 5_555 55_5 yes
C(2) C(1) C(5) C(10) -176(1) 0_555 12_1 5_555 55_5 yes
C(2) C(3) Ir(1) C(4) -122(2) 0_555 12_1 5_555 55_5 yes
C(2) C(3) Ir(1) C(5) -81(1) 0_555 12_1 5_555 55_5 yes
C(2) C(3) C(4) C(5) -2(2) 0_555 12_1 5_555 55_5 yes
C(2) C(3) C(4) C(9) -177(2) 0_555 12_1 5_555 55_5 yes
C(3) Ir(1) S(1) C(11) -114(1) 0_555 12_1 5_555 55_5 yes
C(3) Ir(1) S(1) C(12) 141(1) 0_555 12_1 5_555 55_5 yes
C(3) Ir(1) C(1) C(5) -82(1) 0_555 12_1 5_555 55_5 yes
C(3) Ir(1) C(1) C(6) 159(2) 0_555 12_1 5_555 55_5 yes
C(3) Ir(1) C(2) C(7) 121(3) 0_555 12_1 5_555 55_5 yes
C(3) Ir(1) C(4) C(5) 114(2) 0_555 12_1 5_555 55_5 yes
C(3) Ir(1) C(4) C(9) -127(3) 0_555 12_1 5_555 55_5 yes
C(3) Ir(1) C(5) C(4) -39(1) 0_555 12_1 5_555 55_5 yes
C(3) Ir(1) C(5) C(10) -159(2) 0_555 12_1 5_555 55_5 yes
C(3) C(2) Ir(1) C(4) 34(1) 0_555 12_1 5_555 55_5 yes
C(3) C(2) Ir(1) C(5) 78(2) 0_555 12_1 5_555 55_5 yes
C(3) C(2) C(1) C(5) -6(2) 0_555 12_1 5_555 55_5 yes
C(3) C(2) C(1) C(6) 175(2) 0_555 12_1 5_555 55_5 yes
C(3) C(4) Ir(1) C(5) -114(2) 0_555 12_1 5_555 55_5 yes
C(3) C(4) C(5) C(10) -179(1) 0_555 12_1 5_555 55_5 yes
C(4) Ir(1) S(1) C(11) -31(3) 0_555 12_1 5_555 55_5 yes
C(4) Ir(1) S(1) C(12) -135(2) 0_555 12_1 5_555 55_5 yes
C(4) Ir(1) C(1) C(5) -39(1) 0_555 12_1 5_555 55_5 yes
C(4) Ir(1) C(1) C(6) -157(2) 0_555 12_1 5_555 55_5 yes
C(4) Ir(1) C(2) C(7) 156(2) 0_555 12_1 5_555 55_5 yes
C(4) Ir(1) C(3) C(8) 119(3) 0_555 12_1 5_555 55_5 yes
C(4) Ir(1) C(5) C(10) -120(3) 0_555 12_1 5_555 55_5 yes
C(4) C(3) Ir(1) C(5) 40(1) 0_555 12_1 5_555 55_5 yes
C(4) C(3) C(2) C(7) 175(1) 0_555 12_1 5_555 55_5 yes
C(4) C(5) C(1) C(6) -176(2) 0_555 12_1 5_555 55_5 yes
C(5) Ir(1) S(1) C(11) -36(1) 0_555 12_1 5_555 55_5 yes
C(5) Ir(1) S(1) C(12) -140(1) 0_555 12_1 5_555 55_5 yes
C(5) Ir(1) C(1) C(6) -118(2) 0_555 12_1 5_555 55_5 yes
C(5) Ir(1) C(2) C(7) -160(3) 0_555 12_1 5_555 55_5 yes
C(5) Ir(1) C(3) C(8) 159(3) 0_555 12_1 5_555 55_5 yes
C(5) Ir(1) C(4) C(9) 117(3) 0_555 12_1 5_555 55_5 yes
C(5) C(1) C(2) C(7) -176(2) 0_555 12_1 5_555 55_5 yes
C(5) C(4) C(3) C(8) 176(2) 0_555 12_1 5_555 55_5 yes
C(6) C(1) C(2) C(7) 6(3) 0_555 12_1 5_555 55_5 yes
C(6) C(1) C(5) C(10) 0(3) 0_555 12_1 5_555 55_5 yes
C(7) C(2) C(3) C(8) -3(4) 0_555 12_1 5_555 55_5 yes
C(8) C(3) C(4) C(9) 1(4) 0_555 12_1 5_555 55_5 yes
C(9) C(4) C(5) C(10) -4(3) 0_555 12_1 5_555 55_5 yes
C(11) S(1) C(12) C(13) 60(2) 0_555 12_1 5_555 55_5 yes
C(11) S(2) Ir(2) C(15) 145(1) 0_555 12_1 5_555 55_5 yes
C(11) S(2) Ir(2) C(16) 140(1) 0_555 12_1 5_555 55_5 yes
C(11) S(2) Ir(2) C(17) -143(4) 0_555 12_1 5_555 55_5 yes
C(11) S(2) Ir(2) C(18) -143(1) 0_555 12_1 5_555 55_5 yes
C(11) S(2) Ir(2) C(19) -177(1) 0_555 12_1 5_555 55_5 yes
C(11) S(2) C(14) C(13) -62(1) 0_555 12_1 5_555 55_5 yes
C(14) S(2) Ir(2) C(15) -108(1) 0_555 12_1 5_555 55_5 yes
C(14) S(2) Ir(2) C(16) -113(1) 0_555 12_1 5_555 55_5 yes
C(14) S(2) Ir(2) C(17) -37(4) 0_555 12_1 5_555 55_5 yes
C(14) S(2) Ir(2) C(18) -38(2) 0_555 12_1 5_555 55_5 yes
C(14) S(2) Ir(2) C(19) -72(1) 0_555 12_1 5_555 55_5 yes
C(15) Ir(2) C(16) C(17) 120(1) 0_555 12_1 5_555 55_5 yes
C(15) Ir(2) C(16) C(21) -119(2) 0_555 12_1 5_555 55_5 yes
C(15) Ir(2) C(17) C(16) -36(1) 0_555 12_1 5_555 55_5 yes
C(15) Ir(2) C(17) C(18) 82(1) 0_555 12_1 5_555 55_5 yes
C(15) Ir(2) C(17) C(22) -162(2) 0_555 12_1 5_555 55_5 yes
C(15) Ir(2) C(18) C(17) -77(1) 0_555 12_1 5_555 55_5 yes
C(15) Ir(2) C(18) C(19) 38(1) 0_555 12_1 5_555 55_5 yes
C(15) Ir(2) C(18) C(23) 161(2) 0_555 12_1 5_555 55_5 yes
C(15) Ir(2) C(19) C(18) -116(1) 0_555 12_1 5_555 55_5 yes
C(15) Ir(2) C(19) C(24) 119(2) 0_555 12_1 5_555 55_5 yes
C(15) C(16) Ir(2) C(17) -120(1) 0_555 12_1 5_555 55_5 yes
C(15) C(16) Ir(2) C(18) -81(1) 0_555 12_1 5_555 55_5 yes
C(15) C(16) Ir(2) C(19) -38(1) 0_555 12_1 5_555 55_5 yes
C(15) C(16) C(17) C(18) 0(2) 0_555 12_1 5_555 55_5 yes
C(15) C(16) C(17) C(22) 179(2) 0_555 12_1 5_555 55_5 yes
C(15) C(19) Ir(2) C(16) 37(1) 0_555 12_1 5_555 55_5 yes
C(15) C(19) Ir(2) C(17) 77(1) 0_555 12_1 5_555 55_5 yes
C(15) C(19) Ir(2) C(18) 116(1) 0_555 12_1 5_555 55_5 yes
C(15) C(19) C(18) C(17) 1(2) 0_555 12_1 5_555 55_5 yes
C(15) C(19) C(18) C(23) 179(2) 0_555 12_1 5_555 55_5 yes
C(16) Ir(2) C(15) C(19) -117(1) 0_555 12_1 5_555 55_5 yes
C(16) Ir(2) C(15) C(20) 123(2) 0_555 12_1 5_555 55_5 yes
C(16) Ir(2) C(17) C(18) 118(2) 0_555 12_1 5_555 55_5 yes
C(16) Ir(2) C(17) C(22) -126(2) 0_555 12_1 5_555 55_5 yes
C(16) Ir(2) C(18) C(17) -35(1) 0_555 12_1 5_555 55_5 yes
C(16) Ir(2) C(18) C(19) 81(1) 0_555 12_1 5_555 55_5 yes
C(16) Ir(2) C(18) C(23) -156(2) 0_555 12_1 5_555 55_5 yes
C(16) Ir(2) C(19) C(18) -79(1) 0_555 12_1 5_555 55_5 yes
C(16) Ir(2) C(19) C(24) 157(2) 0_555 12_1 5_555 55_5 yes
C(16) C(15) Ir(2) C(17) 34(1) 0_555 12_1 5_555 55_5 yes
C(16) C(15) Ir(2) C(18) 79(1) 0_555 12_1 5_555 55_5 yes
C(16) C(15) Ir(2) C(19) 117(1) 0_555 12_1 5_555 55_5 yes
C(16) C(15) C(19) C(18) -1(2) 0_555 12_1 5_555 55_5 yes
C(16) C(15) C(19) C(24) 173(2) 0_555 12_1 5_555 55_5 yes
C(16) C(17) Ir(2) C(18) -118(2) 0_555 12_1 5_555 55_5 yes
C(16) C(17) Ir(2) C(19) -80(1) 0_555 12_1 5_555 55_5 yes
C(16) C(17) C(18) C(19) 0(2) 0_555 12_1 5_555 55_5 yes
C(16) C(17) C(18) C(23) -179(2) 0_555 12_1 5_555 55_5 yes
C(17) Ir(2) C(15) C(19) -82(1) 0_555 12_1 5_555 55_5 yes
C(17) Ir(2) C(15) C(20) 158(2) 0_555 12_1 5_555 55_5 yes
C(17) Ir(2) C(16) C(21) 119(2) 0_555 12_1 5_555 55_5 yes
C(17) Ir(2) C(18) C(19) 116(2) 0_555 12_1 5_555 55_5 yes
C(17) Ir(2) C(18) C(23) -120(3) 0_555 12_1 5_555 55_5 yes
C(17) Ir(2) C(19) C(18) -39(1) 0_555 12_1 5_555 55_5 yes
C(17) Ir(2) C(19) C(24) -162(2) 0_555 12_1 5_555 55_5 yes
C(17) C(16) Ir(2) C(18) 39(1) 0_555 12_1 5_555 55_5 yes
C(17) C(16) Ir(2) C(19) 82(1) 0_555 12_1 5_555 55_5 yes
C(17) C(16) C(15) C(19) 1(2) 0_555 12_1 5_555 55_5 yes
C(17) C(16) C(15) C(20) 176(2) 0_555 12_1 5_555 55_5 yes
C(17) C(18) Ir(2) C(19) -116(2) 0_555 12_1 5_555 55_5 yes
C(17) C(18) C(19) C(24) -173(2) 0_555 12_1 5_555 55_5 yes
C(18) Ir(2) C(15) C(19) -37(1) 0_555 12_1 5_555 55_5 yes
C(18) Ir(2) C(15) C(20) -156(2) 0_555 12_1 5_555 55_5 yes
C(18) Ir(2) C(16) C(21) 158(2) 0_555 12_1 5_555 55_5 yes
C(18) Ir(2) C(17) C(22) 115(2) 0_555 12_1 5_555 55_5 yes
C(18) Ir(2) C(19) C(24) -123(2) 0_555 12_1 5_555 55_5 yes
C(18) C(17) Ir(2) C(19) 37(1) 0_555 12_1 5_555 55_5 yes
C(18) C(17) C(16) C(21) 178(2) 0_555 12_1 5_555 55_5 yes
C(18) C(19) C(15) C(20) -176(2) 0_555 12_1 5_555 55_5 yes
C(19) Ir(2) C(15) C(20) -119(2) 0_555 12_1 5_555 55_5 yes
C(19) Ir(2) C(16) C(21) -158(2) 0_555 12_1 5_555 55_5 yes
C(19) Ir(2) C(17) C(22) 153(2) 0_555 12_1 5_555 55_5 yes
C(19) Ir(2) C(18) C(23) 122(2) 0_555 12_1 5_555 55_5 yes
C(19) C(15) C(16) C(21) -177(2) 0_555 12_1 5_555 55_5 yes
C(19) C(18) C(17) C(22) 179(1) 0_555 12_1 5_555 55_5 yes
C(20) C(15) C(16) C(21) -2(3) 0_555 12_1 5_555 55_5 yes
C(20) C(15) C(19) C(24) -1(3) 0_555 12_1 5_555 55_5 yes
C(21) C(16) C(17) C(22) -1(3) 0_555 12_1 5_555 55_5 yes
C(22) C(17) C(18) C(23) 1(3) 0_555 12_1 5_555 55_5 yes
C(23) C(18) C(19) C(24) 5(4) 0_555 12_1 5_555 55_5 yes
C(23) C(18) C(19) C(24) 5(4) 0_555 12_1 5_555 55_5 yes
